data_7214161
loop_
_publ_author_name
'Huang, Chao'
'Ji, Feixiang'
'Liu, Lu'
'Li, Na'
'Li, Haofei'
'Wu, Jie'
'Hou, Hongwei'
'Fan, Yaoting'

_publ_section_title
;
 Seven dicarboxylate-based coordination polymers with structural varieties
 and different solvent resistance properties derived from the introduction
 of small organic linkers
;
_journal_issue 13
_journal_name_full CrystEngComm
_journal_page_first 2615
_journal_paper_doi 10.1039/c3ce42366b
_journal_volume 16
_journal_year 2014
_chemical_formula_moiety 'C18 H15 N8 O6.5 S Zn2'
_chemical_formula_sum 'C18 H15 N8 O6.5 S Zn2'
_chemical_formula_weight 610.24
_chemical_name_systematic
; 
 ? 
;
_space_group_IT_number 60
_symmetry_cell_setting orthorhombic
_symmetry_space_group_name_Hall '-P 2n 2ab'
_symmetry_space_group_name_H-M 'P b c n'
_atom_sites_solution_hydrogens geom
_atom_sites_solution_primary direct
_atom_sites_solution_secondary difmap
_audit_creation_method SHELXL-97
_cell_angle_alpha 90.00
_cell_angle_beta 90.00
_cell_angle_gamma 90.00
_cell_formula_units_Z 8
_cell_length_a 30.671(6)
_cell_length_b 16.577(3)
_cell_length_c 9.851(2)
_cell_measurement_reflns_used 9663
_cell_measurement_temperature 293(2)
_cell_measurement_theta_max 27.8924
_cell_measurement_theta_min 2.1712
_cell_volume 5008.6(17)
_computing_cell_refinement 'Bruker XSCANS'
_computing_data_collection 'Bruker XSCANS'
_computing_data_reduction 'Bruker SHELXTL'
_computing_molecular_graphics 'Bruker SHELXTL'
_computing_publication_material 'Bruker SHELXTL'
_computing_structure_refinement 'SHELXL-97 (Sheldrick, 1997)'
_computing_structure_solution 'SHELXS-97 (Sheldrick, 1990)'
_diffrn_ambient_temperature 293(2)
_diffrn_measured_fraction_theta_full 0.996
_diffrn_measured_fraction_theta_max 0.996
_diffrn_measurement_device_type 'Bruker P4'
_diffrn_measurement_method '\w scans'
_diffrn_radiation_monochromator graphite
_diffrn_radiation_source 'fine-focus sealed tube'
_diffrn_radiation_type MoK\a
_diffrn_radiation_wavelength 0.71073
_diffrn_reflns_av_R_equivalents 0.0000
_diffrn_reflns_av_sigmaI/netI 0.0646
_diffrn_reflns_limit_h_max 37
_diffrn_reflns_limit_h_min 0
_diffrn_reflns_limit_k_max 20
_diffrn_reflns_limit_k_min 0
_diffrn_reflns_limit_l_max 11
_diffrn_reflns_limit_l_min 0
_diffrn_reflns_number 4638
_diffrn_reflns_theta_full 25.50
_diffrn_reflns_theta_max 25.50
_diffrn_reflns_theta_min 1.40
_exptl_absorpt_coefficient_mu 2.048
_exptl_absorpt_correction_T_max 0.6078
_exptl_absorpt_correction_T_min 0.5514
_exptl_absorpt_correction_type multi-scan
_exptl_absorpt_process_details multi-scan
_exptl_crystal_colour Blue
_exptl_crystal_density_diffrn 1.619
_exptl_crystal_density_method 'not measured'
_exptl_crystal_description Prism
_exptl_crystal_F_000 2416
_exptl_crystal_size_max 0.33
_exptl_crystal_size_mid 0.29
_exptl_crystal_size_min 0.27
_platon_squeeze_details
;
The unit cell includes a large region of disordered solvent water molecules,
which could not be modeled as discrete atomic sites. We employed PLATON/SQUEEZE 
to calculate the diffraction contribution of the solvent water molecules and, 
thereby, to produce a set of solvent-free diffraction intensities.Combing  
single-crystal structures, elemental microanalyses, TGA and the electron count 
of the SQUEEZE results, about 0.5 water molecules per asymmetric unit
;
_refine_diff_density_max 0.443
_refine_diff_density_min -0.473
_refine_diff_density_rms 0.106
_refine_ls_extinction_method none
_refine_ls_goodness_of_fit_ref 1.023
_refine_ls_hydrogen_treatment mixed
_refine_ls_matrix_type full
_refine_ls_number_parameters 316
_refine_ls_number_reflns 4638
_refine_ls_number_restraints 0
_refine_ls_restrained_S_all 1.023
_refine_ls_R_factor_all 0.0755
_refine_ls_R_factor_gt 0.0505
_refine_ls_shift/su_max 0.001
_refine_ls_shift/su_mean 0.000
_refine_ls_structure_factor_coef Fsqd
_refine_ls_weighting_details 'calc w=1/[\s^2^(Fo^2^)+(0.0552P)^2^+0.0000P] where P=(Fo^2^+2Fc^2^)/3'
_refine_ls_weighting_scheme calc
_refine_ls_wR_factor_gt 0.1138
_refine_ls_wR_factor_ref 0.1252
_reflns_number_gt 3369
_reflns_number_total 4638
_reflns_threshold_expression >2sigma(I)
_cod_data_source_file c3ce42366b.txt
_cod_data_source_block g
_cod_depositor_comments
;
The following automatic conversions were performed:

'_symmetry_cell_setting' value 'Orthorhombic' changed to
'orthorhombic' according to
/usr/data/users/saulius/crontab/automatic-downloads/current/RSC/lib/dictionaries/cif_core.dic
dictionary named 'cif_core.dic' version 2.4.2 from 2011-04-26.

Automatic conversion script
Id: cif_fix_values 2281 2013-09-26 08:29:07Z andrius 
;
_cod_original_cell_volume 5008.3(17)
_cod_original_sg_symbol_H-M 'Pbcn '
_cod_database_code 7214161

loop_
_symmetry_equiv_pos_as_xyz
'x, y, z'
'-x+1/2, -y+1/2, z+1/2'
'-x, y, -z+1/2'
'x+1/2, -y+1/2, -z'
'-x, -y, -z'
'x-1/2, y-1/2, -z-1/2'
'x, -y, z-1/2'
'-x-1/2, y-1/2, z'

loop_
_atom_site_label
_atom_site_type_symbol
_atom_site_fract_x
_atom_site_fract_y
_atom_site_fract_z
_atom_site_U_iso_or_equiv
_atom_site_adp_type
_atom_site_occupancy
_atom_site_symmetry_multiplicity
_atom_site_calc_flag
_atom_site_refinement_flags
Zn1 Zn 0.349659(17) 1.10776(3) 0.83967(5) 0.02349(17) Uani 1 1 d .
Zn2 Zn 0.251301(17) 1.14181(3) 0.63341(5) 0.02679(17) Uani 1 1 d .
S1 S 0.10110(5) 0.75256(10) 0.36815(15) 0.0495(4) Uani 1 1 d .
O1 O -0.06487(12) 0.5536(2) 0.6584(4) 0.0549(11) Uani 1 1 d .
O2 O -0.09795(11) 0.6679(2) 0.6099(4) 0.0443(10) Uani 1 1 d .
O3 O 0.13162(13) 0.6863(3) 0.3647(5) 0.0685(13) Uani 1 1 d .
O4 O 0.08798(14) 0.7907(3) 0.2445(4) 0.0686(14) Uani 1 1 d .
O5 O 0.22936(14) 0.9815(2) 0.7545(4) 0.0647(13) Uani 1 1 d .
O6 O 0.19866(11) 1.0774(2) 0.6302(3) 0.0423(9) Uani 1 1 d .
N1 N 0.33652(12) 0.9748(2) 0.4830(4) 0.0296(10) Uani 1 1 d .
N2 N 0.39192(13) 0.9550(3) 0.6490(4) 0.0441(12) Uani 1 1 d .
H2A H 0.4036 0.9703 0.7240 0.053 Uiso 1 1 calc R
H2B H 0.4026 0.9147 0.6052 0.053 Uiso 1 1 calc R
N3 N 0.33817(12) 1.0570(2) 0.6610(4) 0.0250(9) Uani 1 1 d .
N4 N 0.30348(12) 1.0788(2) 0.5783(4) 0.0295(9) Uani 1 1 d .
N5 N 0.23545(12) 1.2164(2) 0.4806(4) 0.0311(10) Uani 1 1 d .
N6 N 0.16247(14) 1.2360(3) 0.5490(5) 0.0624(16) Uani 1 1 d .
H6A H 0.1380 1.2602 0.5370 0.075 Uiso 1 1 calc R
H6B H 0.1654 1.2019 0.6141 0.075 Uiso 1 1 calc R
N7 N 0.19468(12) 1.3030(2) 0.3631(4) 0.0255(9) Uani 1 1 d .
N8 N 0.23612(12) 1.3007(2) 0.3064(4) 0.0282(9) Uani 1 1 d .
C1 C -0.06411(17) 0.6229(4) 0.6159(5) 0.0394(13) Uani 1 1 d .
C2 C -0.02207(16) 0.6584(3) 0.5601(5) 0.0361(12) Uani 1 1 d .
C3 C 0.01496(18) 0.6133(3) 0.5605(6) 0.0504(16) Uani 1 1 d .
H3 H 0.0145 0.5620 0.5987 0.060 Uiso 1 1 calc R
C4 C 0.05274(18) 0.6421(3) 0.5057(6) 0.0536(16) Uani 1 1 d .
H4 H 0.0778 0.6105 0.5056 0.064 Uiso 1 1 calc R
C5 C 0.05342(16) 0.7178(3) 0.4513(5) 0.0396(13) Uani 1 1 d .
C6 C 0.01663(19) 0.7655(4) 0.4509(8) 0.071(2) Uani 1 1 d .
H6 H 0.0171 0.8167 0.4126 0.085 Uiso 1 1 calc R
C7 C -0.02075(18) 0.7354(4) 0.5086(7) 0.0622(19) Uani 1 1 d .
H7 H -0.0455 0.7676 0.5130 0.075 Uiso 1 1 calc R
C8 C 0.12492(17) 0.8288(3) 0.4710(6) 0.0413(13) Uani 1 1 d .
C9 C 0.1467(2) 0.8092(3) 0.5868(6) 0.0607(18) Uani 1 1 d .
H9 H 0.1454 0.7568 0.6202 0.073 Uiso 1 1 calc R
C10 C 0.1705(2) 0.8669(4) 0.6542(6) 0.0581(18) Uani 1 1 d .
H10 H 0.1855 0.8531 0.7328 0.070 Uiso 1 1 calc R
C11 C 0.17219(16) 0.9435(3) 0.6073(5) 0.0372(13) Uani 1 1 d .
C12 C 0.1256(2) 0.9062(4) 0.4244(7) 0.064(2) Uani 1 1 d .
H12 H 0.1103 0.9201 0.3463 0.077 Uiso 1 1 calc R
C13 C 0.1491(2) 0.9637(4) 0.4942(7) 0.064(2) Uani 1 1 d .
H13 H 0.1492 1.0168 0.4638 0.077 Uiso 1 1 calc R
C14 C 0.20257(17) 1.0039(3) 0.6721(6) 0.0422(14) Uani 1 1 d .
C15 C 0.35689(15) 0.9940(3) 0.6000(5) 0.0276(11) Uani 1 1 d .
C16 C 0.30394(16) 1.0287(3) 0.4755(5) 0.0338(12) Uani 1 1 d .
H16 H 0.2839 1.0303 0.4048 0.041 Uiso 1 1 calc R
C17 C 0.25868(15) 1.2486(3) 0.3768(5) 0.0329(12) Uani 1 1 d .
H17 H 0.2875 1.2350 0.3578 0.040 Uiso 1 1 calc R
C18 C 0.19634(15) 1.2516(3) 0.4655(5) 0.0295(11) Uani 1 1 d .

loop_
_atom_site_aniso_label
_atom_site_aniso_U_11
_atom_site_aniso_U_22
_atom_site_aniso_U_33
_atom_site_aniso_U_23
_atom_site_aniso_U_13
_atom_site_aniso_U_12
Zn1 0.0240(3) 0.0241(3) 0.0224(3) -0.0002(2) -0.0029(2) 0.0015(2)
Zn2 0.0255(3) 0.0287(3) 0.0261(3) 0.0000(2) -0.0051(2) 0.0034(2)
S1 0.0344(8) 0.0645(11) 0.0497(9) -0.0112(8) 0.0107(7) -0.0186(7)
O1 0.049(2) 0.051(3) 0.065(3) 0.021(2) 0.004(2) -0.005(2)
O2 0.028(2) 0.049(2) 0.055(3) 0.010(2) 0.0044(18) -0.0032(18)
O3 0.037(2) 0.068(3) 0.100(4) -0.030(3) 0.027(2) -0.006(2)
O4 0.059(3) 0.108(4) 0.038(2) 0.000(2) 0.001(2) -0.040(3)
O5 0.066(3) 0.056(3) 0.072(3) 0.019(2) -0.040(3) -0.012(2)
O6 0.035(2) 0.038(2) 0.054(2) 0.0061(19) -0.0057(18) -0.0072(18)
N1 0.031(2) 0.030(2) 0.028(2) -0.0087(19) -0.0046(18) 0.0074(19)
N2 0.048(3) 0.045(3) 0.039(3) -0.021(2) -0.024(2) 0.025(2)
N3 0.027(2) 0.025(2) 0.023(2) -0.0009(17) -0.0072(17) 0.0035(17)
N4 0.028(2) 0.032(2) 0.029(2) -0.0038(19) -0.0092(18) 0.0084(19)
N5 0.027(2) 0.034(2) 0.032(2) 0.008(2) -0.0023(18) 0.0062(19)
N6 0.041(3) 0.079(4) 0.068(4) 0.043(3) 0.026(3) 0.028(3)
N7 0.022(2) 0.027(2) 0.028(2) 0.0044(18) 0.0035(17) 0.0052(17)
N8 0.020(2) 0.036(2) 0.029(2) 0.0060(19) 0.0056(17) 0.0040(18)
C1 0.035(3) 0.053(4) 0.030(3) -0.002(3) 0.000(2) -0.006(3)
C2 0.031(3) 0.040(3) 0.037(3) 0.005(3) 0.005(2) -0.004(2)
C3 0.038(3) 0.050(4) 0.063(4) 0.018(3) -0.003(3) -0.002(3)
C4 0.033(3) 0.048(4) 0.080(5) 0.004(3) 0.006(3) 0.000(3)
C5 0.028(3) 0.045(3) 0.045(3) -0.002(3) 0.008(3) -0.009(3)
C6 0.044(4) 0.048(4) 0.122(6) 0.032(4) 0.019(4) -0.004(3)
C7 0.026(3) 0.050(4) 0.110(6) 0.025(4) 0.009(3) 0.007(3)
C8 0.031(3) 0.049(3) 0.044(3) -0.002(3) 0.001(3) -0.011(3)
C9 0.077(5) 0.034(3) 0.071(4) 0.019(3) -0.025(4) -0.014(3)
C10 0.067(4) 0.047(4) 0.061(4) 0.012(3) -0.033(3) -0.014(3)
C11 0.032(3) 0.035(3) 0.045(3) 0.009(3) -0.009(3) -0.010(2)
C12 0.068(4) 0.061(4) 0.063(4) 0.015(3) -0.037(4) -0.026(4)
C13 0.074(5) 0.046(4) 0.072(5) 0.023(3) -0.027(4) -0.024(3)
C14 0.036(3) 0.044(3) 0.046(3) 0.015(3) -0.010(3) -0.013(3)
C15 0.029(2) 0.026(3) 0.028(3) -0.003(2) -0.005(2) 0.000(2)
C16 0.031(3) 0.042(3) 0.028(3) -0.006(2) -0.010(2) 0.007(2)
C17 0.026(3) 0.040(3) 0.033(3) 0.004(2) 0.003(2) 0.009(2)
C18 0.031(3) 0.030(3) 0.027(3) 0.006(2) 0.007(2) 0.007(2)

loop_
_atom_type_symbol
_atom_type_description
_atom_type_scat_dispersion_real
_atom_type_scat_dispersion_imag
_atom_type_scat_source
C C 0.0033 0.0016 'International Tables Vol C Tables 4.2.6.8 and 6.1.1.4'
H H 0.0000 0.0000 'International Tables Vol C Tables 4.2.6.8 and 6.1.1.4'
N N 0.0061 0.0033 'International Tables Vol C Tables 4.2.6.8 and 6.1.1.4'
O O 0.0106 0.0060 'International Tables Vol C Tables 4.2.6.8 and 6.1.1.4'
S S 0.1246 0.1234 'International Tables Vol C Tables 4.2.6.8 and 6.1.1.4'
Zn Zn 0.2839 1.4301 'International Tables Vol C Tables 4.2.6.8 and 6.1.1.4'

loop_
_geom_angle_atom_site_label_1
_geom_angle_atom_site_label_2
_geom_angle_atom_site_label_3
_geom_angle
_geom_angle_site_symmetry_1
_geom_angle_site_symmetry_3
O2 Zn1 N3 126.03(15) 6_667 .
O2 Zn1 N1 109.52(15) 6_667 7_576
N3 Zn1 N1 107.39(15) . 7_576
O2 Zn1 N7 98.68(15) 6_667 2_575
N3 Zn1 N7 107.01(15) . 2_575
N1 Zn1 N7 106.46(16) 7_576 2_575
O6 Zn2 N4 112.19(16) . .
O6 Zn2 N8 116.10(15) . 2_575
N4 Zn2 N8 109.25(15) . 2_575
O6 Zn2 N5 97.21(15) . .
N4 Zn2 N5 108.28(16) . .
N8 Zn2 N5 113.18(16) 2_575 .
O4 S1 O3 119.9(3) . .
O4 S1 C5 107.8(3) . .
O3 S1 C5 107.3(3) . .
O4 S1 C8 106.7(3) . .
O3 S1 C8 106.8(3) . .
C5 S1 C8 107.9(3) . .
C1 O2 Zn1 111.0(3) . 6_557
C14 O6 Zn2 115.9(3) . .
C16 N1 C15 103.6(4) . .
C16 N1 Zn1 124.3(3) . 7_575
C15 N1 Zn1 132.0(3) . 7_575
C15 N2 H2A 120.0 . .
C15 N2 H2B 120.0 . .
H2A N2 H2B 120.0 . .
C15 N3 N4 105.7(4) . .
C15 N3 Zn1 131.0(3) . .
N4 N3 Zn1 123.1(3) . .
C16 N4 N3 106.2(4) . .
C16 N4 Zn2 123.6(3) . .
N3 N4 Zn2 126.5(3) . .
C18 N5 C17 102.4(4) . .
C18 N5 Zn2 124.5(3) . .
C17 N5 Zn2 132.9(3) . .
C18 N6 H6A 120.0 . .
C18 N6 H6B 120.0 . .
H6A N6 H6B 120.0 . .
C18 N7 N8 104.7(3) . .
C18 N7 Zn1 125.8(3) . 2_574
N8 N7 Zn1 126.2(3) . 2_574
C17 N8 N7 106.9(4) . .
C17 N8 Zn2 132.0(3) . 2_574
N7 N8 Zn2 120.5(3) . 2_574
O1 C1 O2 123.2(5) . .
O1 C1 C2 120.2(5) . .
O2 C1 C2 116.5(5) . .
C3 C2 C7 119.2(5) . .
C3 C2 C1 119.6(5) . .
C7 C2 C1 121.2(5) . .
C2 C3 C4 121.0(5) . .
C2 C3 H3 119.5 . .
C4 C3 H3 119.5 . .
C5 C4 C3 119.4(5) . .
C5 C4 H4 120.3 . .
C3 C4 H4 120.3 . .
C4 C5 C6 121.1(5) . .
C4 C5 S1 119.6(4) . .
C6 C5 S1 119.2(4) . .
C7 C6 C5 118.3(6) . .
C7 C6 H6 120.8 . .
C5 C6 H6 120.8 . .
C6 C7 C2 121.0(5) . .
C6 C7 H7 119.5 . .
C2 C7 H7 119.5 . .
C9 C8 C12 120.0(5) . .
C9 C8 S1 120.6(5) . .
C12 C8 S1 118.9(5) . .
C8 C9 C10 119.9(5) . .
C8 C9 H9 120.1 . .
C10 C9 H9 120.1 . .
C11 C10 C9 120.6(5) . .
C11 C10 H10 119.7 . .
C9 C10 H10 119.7 . .
C10 C11 C13 119.3(5) . .
C10 C11 C14 120.2(5) . .
C13 C11 C14 120.3(5) . .
C8 C12 C13 119.4(6) . .
C8 C12 H12 120.3 . .
C13 C12 H12 120.3 . .
C11 C13 C12 120.7(6) . .
C11 C13 H13 119.6 . .
C12 C13 H13 119.6 . .
O5 C14 O6 124.5(5) . .
O5 C14 C11 119.8(5) . .
O6 C14 C11 115.7(5) . .
N3 C15 N2 124.0(4) . .
N3 C15 N1 111.7(4) . .
N2 C15 N1 124.3(4) . .
N4 C16 N1 112.8(4) . .
N4 C16 H16 123.6 . .
N1 C16 H16 123.6 . .
N8 C17 N5 112.5(4) . .
N8 C17 H17 123.8 . .
N5 C17 H17 123.8 . .
N7 C18 N5 113.5(4) . .
N7 C18 N6 123.9(4) . .
N5 C18 N6 122.5(4) . .

loop_
_geom_bond_atom_site_label_1
_geom_bond_atom_site_label_2
_geom_bond_distance
_geom_bond_site_symmetry_2
Zn1 O2 1.955(3) 6_667
Zn1 N3 1.983(4) .
Zn1 N1 2.008(4) 7_576
Zn1 N7 2.022(4) 2_575
Zn2 O6 1.936(3) .
Zn2 N4 1.986(4) .
Zn2 N8 1.991(4) 2_575
Zn2 N5 2.008(4) .
S1 O4 1.430(4) .
S1 O3 1.444(4) .
S1 C5 1.772(5) .
S1 C8 1.777(5) .
O1 C1 1.223(6) .
O2 C1 1.279(6) .
O2 Zn1 1.955(3) 6_557
O5 C14 1.214(6) .
O6 C14 1.291(6) .
N1 C16 1.342(6) .
N1 C15 1.349(6) .
N1 Zn1 2.008(4) 7_575
N2 C15 1.344(6) .
N2 H2A 0.8600 .
N2 H2B 0.8600 .
N3 C15 1.333(6) .
N3 N4 1.388(5) .
N4 C16 1.310(5) .
N5 C18 1.342(6) .
N5 C17 1.356(6) .
N6 C18 1.349(6) .
N6 H6A 0.8600 .
N6 H6B 0.8600 .
N7 C18 1.322(5) .
N7 N8 1.389(5) .
N7 Zn1 2.022(4) 2_574
N8 C17 1.306(6) .
N8 Zn2 1.991(4) 2_574
C1 C2 1.520(7) .
C2 C3 1.360(7) .
C2 C7 1.374(7) .
C3 C4 1.365(7) .
C3 H3 0.9300 .
C4 C5 1.364(7) .
C4 H4 0.9300 .
C5 C6 1.378(7) .
C6 C7 1.373(7) .
C6 H6 0.9300 .
C7 H7 0.9300 .
C8 C9 1.360(7) .
C8 C12 1.363(7) .
C9 C10 1.375(8) .
C9 H9 0.9300 .
C10 C11 1.353(7) .
C10 H10 0.9300 .
C11 C13 1.362(7) .
C11 C14 1.509(7) .
C12 C13 1.378(8) .
C12 H12 0.9300 .
C13 H13 0.9300 .
C16 H16 0.9300 .
C17 H17 0.9300 .

loop_
_geom_hbond_atom_site_label_D
_geom_hbond_atom_site_label_H
_geom_hbond_atom_site_label_A
_geom_hbond_distance_DH
_geom_hbond_distance_HA
_geom_hbond_distance_DA
_geom_hbond_angle_DHA
_geom_hbond_site_symmetry_A
N6 H6B O6 0.86 2.31 2.964(6) 133.3 .
N6 H6A O2 0.86 2.24 2.984(6) 144.6 5_576
N2 H2B O2 0.86 2.52 3.279(6) 147.1 4_566
N2 H2A O1 0.86 2.05 2.834(6) 152.0 6_667

loop_
_geom_torsion_atom_site_label_1
_geom_torsion_atom_site_label_2
_geom_torsion_atom_site_label_3
_geom_torsion_atom_site_label_4
_geom_torsion
_geom_torsion_site_symmetry_1
_geom_torsion_site_symmetry_4
N4 Zn2 O6 C14 38.9(4) . .
N8 Zn2 O6 C14 -87.7(4) 2_575 .
N5 Zn2 O6 C14 152.0(4) . .
O2 Zn1 N3 C15 68.2(5) 6_667 .
N1 Zn1 N3 C15 -63.1(4) 7_576 .
N7 Zn1 N3 C15 -177.1(4) 2_575 .
O2 Zn1 N3 N4 -118.6(3) 6_667 .
N1 Zn1 N3 N4 110.0(3) 7_576 .
N7 Zn1 N3 N4 -3.9(4) 2_575 .
C15 N3 N4 C16 -0.2(5) . .
Zn1 N3 N4 C16 -174.8(3) . .
C15 N3 N4 Zn2 158.5(3) . .
Zn1 N3 N4 Zn2 -16.1(5) . .
O6 Zn2 N4 C16 43.2(4) . .
N8 Zn2 N4 C16 173.4(4) 2_575 .
N5 Zn2 N4 C16 -62.9(4) . .
O6 Zn2 N4 N3 -112.1(4) . .
N8 Zn2 N4 N3 18.1(4) 2_575 .
N5 Zn2 N4 N3 141.8(3) . .
O6 Zn2 N5 C18 44.9(4) . .
N4 Zn2 N5 C18 161.2(4) . .
N8 Zn2 N5 C18 -77.5(4) 2_575 .
O6 Zn2 N5 C17 -140.1(4) . .
N4 Zn2 N5 C17 -23.8(5) . .
N8 Zn2 N5 C17 97.5(5) 2_575 .
C18 N7 N8 C17 0.6(5) . .
Zn1 N7 N8 C17 160.8(3) 2_574 .
C18 N7 N8 Zn2 172.5(3) . 2_574
Zn1 N7 N8 Zn2 -27.3(5) 2_574 2_574
Zn1 O2 C1 O1 -5.4(7) 6_557 .
Zn1 O2 C1 C2 171.5(3) 6_557 .
O1 C1 C2 C3 -1.5(8) . .
O2 C1 C2 C3 -178.6(5) . .
O1 C1 C2 C7 178.3(6) . .
O2 C1 C2 C7 1.2(8) . .
C7 C2 C3 C4 -2.7(9) . .
C1 C2 C3 C4 177.1(5) . .
C2 C3 C4 C5 0.8(9) . .
C3 C4 C5 C6 0.1(10) . .
C3 C4 C5 S1 -175.1(5) . .
O4 S1 C5 C4 135.1(5) . .
O3 S1 C5 C4 4.6(6) . .
C8 S1 C5 C4 -110.1(5) . .
O4 S1 C5 C6 -40.2(6) . .
O3 S1 C5 C6 -170.7(5) . .
C8 S1 C5 C6 74.6(6) . .
C4 C5 C6 C7 0.9(10) . .
S1 C5 C6 C7 176.1(6) . .
C5 C6 C7 C2 -2.8(11) . .
C3 C2 C7 C6 3.7(10) . .
C1 C2 C7 C6 -176.1(6) . .
O4 S1 C8 C9 -169.8(5) . .
O3 S1 C8 C9 -40.5(6) . .
C5 S1 C8 C9 74.6(6) . .
O4 S1 C8 C12 2.6(6) . .
O3 S1 C8 C12 131.9(5) . .
C5 S1 C8 C12 -113.0(5) . .
C12 C8 C9 C10 -2.2(10) . .
S1 C8 C9 C10 170.1(5) . .
C8 C9 C10 C11 0.6(11) . .
C9 C10 C11 C13 1.8(10) . .
C9 C10 C11 C14 -172.7(6) . .
C9 C8 C12 C13 1.2(10) . .
S1 C8 C12 C13 -171.2(6) . .
C10 C11 C13 C12 -2.7(10) . .
C14 C11 C13 C12 171.8(6) . .
C8 C12 C13 C11 1.2(11) . .
Zn2 O6 C14 O5 28.1(8) . .
Zn2 O6 C14 C11 -149.5(4) . .
C10 C11 C14 O5 9.3(9) . .
C13 C11 C14 O5 -165.1(6) . .
C10 C11 C14 O6 -173.0(5) . .
C13 C11 C14 O6 12.6(8) . .
N4 N3 C15 N2 -179.9(4) . .
Zn1 N3 C15 N2 -5.9(7) . .
N4 N3 C15 N1 0.5(5) . .
Zn1 N3 C15 N1 174.5(3) . .
C16 N1 C15 N3 -0.6(5) . .
Zn1 N1 C15 N3 176.2(3) 7_575 .
C16 N1 C15 N2 179.8(5) . .
Zn1 N1 C15 N2 -3.4(7) 7_575 .
N3 N4 C16 N1 -0.2(5) . .
Zn2 N4 C16 N1 -159.6(3) . .
C15 N1 C16 N4 0.4(5) . .
Zn1 N1 C16 N4 -176.7(3) 7_575 .
N7 N8 C17 N5 -1.5(6) . .
Zn2 N8 C17 N5 -172.1(3) 2_574 .
C18 N5 C17 N8 1.7(6) . .
Zn2 N5 C17 N8 -174.1(3) . .
N8 N7 C18 N5 0.4(5) . .
Zn1 N7 C18 N5 -159.8(3) 2_574 .
N8 N7 C18 N6 179.6(5) . .
Zn1 N7 C18 N6 19.4(7) 2_574 .
C17 N5 C18 N7 -1.2(5) . .
Zn2 N5 C18 N7 175.0(3) . .
C17 N5 C18 N6 179.6(5) . .
Zn2 N5 C18 N6 -4.1(7) . .

loop_
_platon_squeeze_void_nr
_platon_squeeze_void_average_x
_platon_squeeze_void_average_y
_platon_squeeze_void_average_z
_platon_squeeze_void_volume
_platon_squeeze_void_count_electrons
1 0.000 0.000 -0.017 379.4 110.8
2 0.500 0.500 -0.021 379.3 110.4
3 0.205 0.631 0.187 7.0 0.5
4 0.295 0.131 0.187 7.0 0.6
5 0.000 0.593 0.250 22.3 -2.9
6 0.500 0.093 0.250 22.3 -2.9
7 0.705 0.131 0.312 7.0 0.8
8 0.795 0.631 0.312 7.0 0.5
9 0.205 0.369 0.687 7.0 0.5
10 0.295 0.869 0.687 7.0 0.5
11 0.000 0.407 0.750 22.3 -2.6
12 0.500 0.907 0.750 22.3 -2.8
13 0.705 0.869 0.812 7.0 0.7
14 0.795 0.369 0.812 7.0 0.5
